data_4114501
loop_
_publ_author_name
'Christophe A\"issa'
'Ricardo Riveiros'
'Jacques Ragot'
'Alois F\"urstner'

_publ_section_title
;
 Total Syntheses of Amphidinolide T1, T3, T4, and T5
;
_journal_name_full 'Journal of the American Chemical Society'
_journal_page_first 15512
_journal_page_last 15520
_journal_paper_doi 10.1021/ja038216z
_journal_volume 125
_journal_year 2003
_chemical_compound_source 'see paper'
_chemical_formula_sum 'C14 H18 O3 S'
_chemical_formula_weight 266.34
_chemical_name_systematic
; 
 ? 
;
_space_group_IT_number 19
_symmetry_cell_setting orthorhombic
_symmetry_Int_Tables_number 19
_symmetry_space_group_name_Hall 'P 2ac 2ab'
_symmetry_space_group_name_H-M 'P 21 21 21'
_atom_sites_solution_hydrogens geom
_atom_sites_solution_primary direct
_atom_sites_solution_secondary difmap
_cell_angle_alpha 90.00
_cell_angle_beta 90.00
_cell_angle_gamma 90.00
_cell_formula_units_Z 4
_cell_length_a 8.6145(2)
_cell_length_b 8.85250(10)
_cell_length_c 18.0214(2)
_cell_measurement_reflns_used 16466
_cell_measurement_temperature 100
_cell_measurement_theta_max 33.14
_cell_measurement_theta_min 1.00
_cell_volume 1374.31(4)
_computing_cell_refinement 'Denzo / Scalepack (Otwinowski 1997)'
_computing_data_collection 'Collect software (Nonius, 1998)'
_computing_data_reduction 'Denzo / Scalepack (Otwinowski 1997)'
_computing_molecular_graphics 'ORTEP (Johnson, 1976)'
_computing_structure_refinement 'SHELXL-97 (Sheldrick, 1997)'
_computing_structure_solution 'SHELXS-97 (Sheldrick, 1990)'
_diffrn_ambient_temperature 100
_diffrn_measured_fraction_theta_full 0.980
_diffrn_measured_fraction_theta_max 0.980
_diffrn_measurement_device_type 'Nonius KappaCCD'
_diffrn_measurement_method 'CCD \w-scan'
_diffrn_radiation_type MoK\a
_diffrn_radiation_wavelength 0.71073
_diffrn_reflns_av_R_equivalents 0.0233
_diffrn_reflns_av_sigmaI/netI 0.0478
_diffrn_reflns_limit_h_max 11
_diffrn_reflns_limit_h_min -6
_diffrn_reflns_limit_k_max 11
_diffrn_reflns_limit_k_min -6
_diffrn_reflns_limit_l_max 23
_diffrn_reflns_limit_l_min -13
_diffrn_reflns_number 5201
_diffrn_reflns_theta_full 27.50
_diffrn_reflns_theta_max 27.50
_diffrn_reflns_theta_min 3.23
_diffrn_standards_decay_% 0.00
_diffrn_standards_number 0
_exptl_absorpt_coefficient_mu 0.233
_exptl_absorpt_correction_T_max 0.98
_exptl_absorpt_correction_T_min 0.93
_exptl_absorpt_correction_type empirical
_exptl_absorpt_process_details 'XPREP, Siemens (1995)'
_exptl_crystal_colour colorless
_exptl_crystal_density_diffrn 1.287
_exptl_crystal_density_meas ?
_exptl_crystal_density_method none
_exptl_crystal_description plate
_exptl_crystal_F_000 568
_exptl_crystal_size_max 0.31
_exptl_crystal_size_mid 0.28
_exptl_crystal_size_min 0.08
_refine_diff_density_max 0.251
_refine_diff_density_min -0.295
_refine_diff_density_rms 0.063
_refine_ls_abs_structure_details 'Flack, H. D. (1983). Acta Cryst. A39, 876-881'
_refine_ls_abs_structure_Flack -0.03(5)
_refine_ls_extinction_method none
_refine_ls_goodness_of_fit_ref 1.162
_refine_ls_hydrogen_treatment constr
_refine_ls_matrix_type full
_refine_ls_number_parameters 163
_refine_ls_number_reflns 2996
_refine_ls_number_restraints 0
_refine_ls_restrained_S_all 1.162
_refine_ls_R_factor_all 0.0257
_refine_ls_R_factor_gt 0.0252
_refine_ls_shift/su_max 0.001
_refine_ls_shift/su_mean 0.000
_refine_ls_structure_factor_coef Fsqd
_refine_ls_weighting_details 'calc w=1/[\s^2^(Fo^2^)+(0.0277P)^2^+0.1344P] where P=(Fo^2^+2Fc^2^)/3'
_refine_ls_weighting_scheme calc
_refine_ls_wR_factor_gt 0.0750
_refine_ls_wR_factor_ref 0.0756
_reflns_number_gt 2949
_reflns_number_total 2996
_reflns_threshold_expression I>2\s(I)
_cod_data_source_file ja038216zsi20030901_075955.cif
_cod_data_source_block 3789
_cod_depositor_comments
;
The following automatic conversions were performed:

'_exptl_crystal_density_meas' value 'none' was changed to '?' - the
value is perceived as not measured.

Automatic conversion script
Id: cif_fix_values 3008 2015-01-20 13:52:24Z robertas 
;
_cod_database_code 4114501

loop_
_symmetry_equiv_pos_as_xyz
'x, y, z'
'-x+1/2, -y, z+1/2'
'-x, y+1/2, -z+1/2'
'x+1/2, -y+1/2, -z'

loop_
_atom_site_label
_atom_site_type_symbol
_atom_site_fract_x
_atom_site_fract_y
_atom_site_fract_z
_atom_site_U_iso_or_equiv
_atom_site_adp_type
_atom_site_occupancy
_atom_site_symmetry_multiplicity
_atom_site_calc_flag
_atom_site_refinement_flags
S1 S -0.15949(3) -0.35333(3) -0.894161(16) 0.01750(9) Uani 1 1 d .
O1 O -0.04533(11) -0.45972(12) -0.86716(6) 0.0270(2) Uani 1 1 d .
C1 C -0.11458(14) -0.17286(14) -0.85160(7) 0.0164(2) Uani 1 1 d .
H1 H -0.1049 -0.1853 -0.7966 0.020 Uiso 1 1 calc R
O2 O -0.17574(11) -0.33097(11) -0.97320(5) 0.0240(2) Uani 1 1 d .
C2 C 0.03843(14) -0.10875(15) -0.88366(7) 0.0191(3) Uani 1 1 d .
H2A H 0.1227 -0.1113 -0.8463 0.023 Uiso 1 1 calc R
H2B H 0.0716 -0.1656 -0.9282 0.023 Uiso 1 1 calc R
O3 O -0.23475(10) -0.07061(10) -0.86787(5) 0.01657(19) Uani 1 1 d .
C3 C -0.00649(14) 0.05486(15) -0.90343(7) 0.0179(2) Uani 1 1 d .
H3 H 0.0536 0.0896 -0.9477 0.021 Uiso 1 1 calc R
C4 C -0.17764(14) 0.03452(14) -0.92376(6) 0.0168(2) Uani 1 1 d .
H4 H -0.1847 -0.0144 -0.9737 0.020 Uiso 1 1 calc R
C5 C -0.28271(15) 0.17200(15) -0.92244(7) 0.0208(3) Uani 1 1 d .
H5A H -0.2891 0.2119 -0.8712 0.025 Uiso 1 1 calc R
H5B H -0.2383 0.2520 -0.9545 0.025 Uiso 1 1 calc R
C6 C -0.44257(15) 0.13219(17) -0.94937(8) 0.0242(3) Uani 1 1 d .
H6 H -0.4518 0.0890 -0.9974 0.029 Uiso 1 1 calc R
C7 C -0.57035(16) 0.1530(2) -0.91108(9) 0.0346(4) Uani 1 1 d .
H7A H -0.5654 0.1959 -0.8628 0.042 Uiso 1 1 calc R
H7B H -0.6678 0.1251 -0.9316 0.042 Uiso 1 1 calc R
C8 C 0.01995(15) 0.16251(16) -0.83832(8) 0.0227(3) Uani 1 1 d .
H8A H -0.0095 0.2652 -0.8529 0.034 Uiso 1 1 calc R
H8B H 0.1298 0.1609 -0.8243 0.034 Uiso 1 1 calc R
H8C H -0.0435 0.1304 -0.7960 0.034 Uiso 1 1 calc R
C10 C -0.34365(15) -0.40118(13) -0.85810(6) 0.0174(2) Uani 1 1 d .
C11 C -0.47641(15) -0.34794(15) -0.89362(7) 0.0203(3) Uani 1 1 d .
H11 H -0.4682 -0.2867 -0.9367 0.024 Uiso 1 1 calc R
C12 C -0.62062(15) -0.38566(17) -0.86509(8) 0.0248(3) Uani 1 1 d .
H12 H -0.7122 -0.3515 -0.8892 0.030 Uiso 1 1 calc R
C13 C -0.63178(17) -0.47330(17) -0.80130(8) 0.0284(3) Uani 1 1 d .
H13 H -0.7311 -0.4978 -0.7818 0.034 Uiso 1 1 calc R
C14 C -0.49899(19) -0.52534(18) -0.76590(8) 0.0293(3) Uani 1 1 d .
H14 H -0.5075 -0.5847 -0.7222 0.035 Uiso 1 1 calc R
C15 C -0.35319(16) -0.49028(15) -0.79465(7) 0.0225(3) Uani 1 1 d .
H15 H -0.2617 -0.5267 -0.7713 0.027 Uiso 1 1 calc R

loop_
_atom_site_aniso_label
_atom_site_aniso_U_11
_atom_site_aniso_U_22
_atom_site_aniso_U_33
_atom_site_aniso_U_23
_atom_site_aniso_U_13
_atom_site_aniso_U_12
S1 0.01901(14) 0.01390(15) 0.01960(15 -0.00141(11) 0.00298(12) 0.00191(11)
O1 0.0227(5) 0.0183(5) 0.0401(6) 0.0006(4) 0.0008(4) 0.0064(4)
C1 0.0190(5) 0.0144(6) 0.0159(5) -0.0012(5) -0.0001(4) 0.0032(4)
O2 0.0288(5) 0.0254(5) 0.0179(4) -0.0048(4) 0.0058(4) -0.0038(4)
C2 0.0161(5) 0.0190(6) 0.0223(6) -0.0016(5) -0.0001(5) 0.0019(5)
O3 0.0160(4) 0.0147(4) 0.0190(4) 0.0015(3) 0.0030(3) 0.0023(3)
C3 0.0130(5) 0.0208(6) 0.0197(6) 0.0012(5) 0.0008(4) 0.0001(4)
C4 0.0165(5) 0.0177(6) 0.0163(5) 0.0016(5) 0.0004(4) -0.0001(5)
C5 0.0194(6) 0.0172(6) 0.0257(6) 0.0047(5) -0.0019(5) 0.0008(5)
C6 0.0217(6) 0.0267(7) 0.0244(6) 0.0046(6) -0.0062(5) 0.0028(6)
C7 0.0208(6) 0.0506(10) 0.0324(8) 0.0043(7) -0.0041(5) 0.0030(7)
C8 0.0194(6) 0.0187(6) 0.0301(7) -0.0022(6) -0.0036(5) -0.0005(5)
C10 0.0204(5) 0.0153(5) 0.0163(5) -0.0010(4) 0.0025(5) -0.0008(5)
C11 0.0241(6) 0.0205(6) 0.0164(5) 0.0011(6) 0.0017(5) 0.0026(5)
C12 0.0214(6) 0.0271(7) 0.0259(6) -0.0043(6) 0.0008(5) 0.0043(5)
C13 0.0286(7) 0.0290(7) 0.0277(6) -0.0018(6) 0.0085(5) -0.0039(6)
C14 0.0370(7) 0.0297(8) 0.0212(6) 0.0060(6) 0.0043(6) -0.0064(6)
C15 0.0272(6) 0.0207(6) 0.0195(5) 0.0032(5) -0.0028(5) -0.0014(5)

loop_
_atom_type_symbol
_atom_type_description
_atom_type_scat_dispersion_real
_atom_type_scat_dispersion_imag
_atom_type_scat_source
C C 0.0033 0.0016 'International Tables Vol C Tables 4.2.6.8 and 6.1.1.4'
H H 0.0000 0.0000 'International Tables Vol C Tables 4.2.6.8 and 6.1.1.4'
O O 0.0106 0.0060 'International Tables Vol C Tables 4.2.6.8 and 6.1.1.4'
S S 0.1246 0.1234 'International Tables Vol C Tables 4.2.6.8 and 6.1.1.4'

loop_
_geom_angle_atom_site_label_1
_geom_angle_atom_site_label_2
_geom_angle_atom_site_label_3
_geom_angle
O2 S1 O1 119.13(6)
O2 S1 C10 107.98(6)
O1 S1 C10 109.32(6)
O2 S1 C1 108.47(6)
O1 S1 C1 106.64(6)
C10 S1 C1 104.32(5)
O3 C1 C2 108.25(10)
O3 C1 S1 108.77(8)
C2 C1 S1 110.30(8)
O3 C1 H1 109.8
C2 C1 H1 109.8
S1 C1 H1 109.8
C3 C2 C1 102.54(9)
C3 C2 H2A 111.3
C1 C2 H2A 111.3
C3 C2 H2B 111.3
C1 C2 H2B 111.3
H2A C2 H2B 109.2
C1 O3 C4 107.86(9)
C8 C3 C4 113.63(10)
C8 C3 C2 111.79(11)
C4 C3 C2 100.76(10)
C8 C3 H3 110.1
C4 C3 H3 110.1
C2 C3 H3 110.1
O3 C4 C5 107.47(10)
O3 C4 C3 103.59(9)
C5 C4 C3 118.48(11)
O3 C4 H4 109.0
C5 C4 H4 109.0
C3 C4 H4 109.0
C6 C5 C4 110.72(11)
C6 C5 H5A 109.5
C4 C5 H5A 109.5
C6 C5 H5B 109.5
C4 C5 H5B 109.5
H5A C5 H5B 108.1
C7 C6 C5 124.49(13)
C7 C6 H6 117.8
C5 C6 H6 117.8
C6 C7 H7A 120.0
C6 C7 H7B 120.0
H7A C7 H7B 120.0
C3 C8 H8A 109.5
C3 C8 H8B 109.5
H8A C8 H8B 109.5
C3 C8 H8C 109.5
H8A C8 H8C 109.5
H8B C8 H8C 109.5
C15 C10 C11 121.40(12)
C15 C10 S1 119.43(10)
C11 C10 S1 119.16(9)
C12 C11 C10 118.96(12)
C12 C11 H11 120.5
C10 C11 H11 120.5
C11 C12 C13 120.23(12)
C11 C12 H12 119.9
C13 C12 H12 119.9
C14 C13 C12 120.54(13)
C14 C13 H13 119.7
C12 C13 H13 119.7
C13 C14 C15 119.86(12)
C13 C14 H14 120.1
C15 C14 H14 120.1
C10 C15 C14 119.00(13)
C10 C15 H15 120.5
C14 C15 H15 120.5

loop_
_geom_bond_atom_site_label_1
_geom_bond_atom_site_label_2
_geom_bond_distance
S1 O2 1.4448(9)
S1 O1 1.4461(10)
S1 C10 1.7659(13)
S1 C1 1.8139(13)
C1 O3 1.4060(14)
C1 C2 1.5471(17)
C1 H1 1.0000
C2 C3 1.5409(18)
C2 H2A 0.9900
C2 H2B 0.9900
O3 C4 1.4570(14)
C3 C8 1.5286(18)
C3 C4 1.5298(16)
C3 H3 1.0000
C4 C5 1.5169(17)
C4 H4 1.0000
C5 C6 1.5021(17)
C5 H5A 0.9900
C5 H5B 0.9900
C6 C7 1.312(2)
C6 H6 0.9500
C7 H7A 0.9500
C7 H7B 0.9500
C8 H8A 0.9800
C8 H8B 0.9800
C8 H8C 0.9800
C10 C15 1.3916(17)
C10 C11 1.3929(18)
C11 C12 1.3853(18)
C11 H11 0.9500
C12 C13 1.390(2)
C12 H12 0.9500
C13 C14 1.388(2)
C13 H13 0.9500
C14 C15 1.394(2)
C14 H14 0.9500
C15 H15 0.9500

loop_
_geom_torsion_atom_site_label_1
_geom_torsion_atom_site_label_2
_geom_torsion_atom_site_label_3
_geom_torsion_atom_site_label_4
_geom_torsion
O2 S1 C1 O3 58.66(9)
O1 S1 C1 O3 -171.88(8)
C10 S1 C1 O3 -56.24(9)
O2 S1 C1 C2 -59.92(9)
O1 S1 C1 C2 69.54(10)
C10 S1 C1 C2 -174.83(8)
O3 C1 C2 C3 12.15(12)
S1 C1 C2 C3 131.05(9)
C2 C1 O3 C4 14.18(12)
S1 C1 O3 C4 -105.68(9)
C1 C2 C3 C8 89.26(12)
C1 C2 C3 C4 -31.76(11)
C1 O3 C4 C5 -161.40(10)
C1 O3 C4 C3 -35.22(12)
C8 C3 C4 O3 -78.58(13)
C2 C3 C4 O3 41.13(11)
C8 C3 C4 C5 40.27(16)
C2 C3 C4 C5 159.98(11)
O3 C4 C5 C6 -67.44(13)
C3 C4 C5 C6 175.75(11)
C4 C5 C6 C7 123.10(16)
O2 S1 C10 C15 151.84(10)
O1 S1 C10 C15 20.84(12)
C1 S1 C10 C15 -92.91(11)
O2 S1 C10 C11 -28.58(11)
O1 S1 C10 C11 -159.58(10)
C1 S1 C10 C11 86.68(11)
C15 C10 C11 C12 -0.37(19)
S1 C10 C11 C12 -179.94(10)
C10 C11 C12 C13 1.0(2)
C11 C12 C13 C14 -0.7(2)
C12 C13 C14 C15 -0.3(2)
C11 C10 C15 C14 -0.6(2)
S1 C10 C15 C14 178.94(11)
C13 C14 C15 C10 1.0(2)
